data_7048868
loop_
_publ_author_name
'Ren, Wenshan'
'Zhang, Shaohui'
'Xu, Ziyi'
'Ma, Xuebing'

_publ_section_title
;
 Reactivity of a \b-diketiminate-supported magnesium alkyl complex toward
 small molecules.
;
_journal_issue 9
_journal_name_full 'Dalton transactions (Cambridge, England : 2003)'
_journal_page_first 3109
_journal_page_last 3115
_journal_paper_doi 10.1039/c9dt00090a
_journal_volume 48
_journal_year 2019
_chemical_formula_moiety 'C47 H58.67 Mg N4 S2'
_chemical_formula_sum 'C47 H58.67 Mg N4 S2'
_chemical_formula_weight 768.07
_space_group_crystal_system monoclinic
_space_group_IT_number 14
_space_group_name_Hall '-P 2ybc'
_space_group_name_H-M_alt 'P 1 21/c 1'
_symmetry_space_group_name_Hall '-P 2ybc'
_symmetry_space_group_name_H-M 'P 1 21/c 1'
_atom_sites_solution_hydrogens geom
_atom_sites_solution_primary direct
_audit_creation_date 2018-12-01
_audit_creation_method
;
Olex2 1.2
(compiled 2016.11.07 svn.r3352 for OlexSys, GUI svn.r5261)
;
_audit_update_record
;
2018-12-17 deposited with the CCDC.
2019-02-05 downloaded from the CCDC.
;
_cell_angle_alpha 90
_cell_angle_beta 105.9520(10)
_cell_angle_gamma 90
_cell_formula_units_Z 4
_cell_length_a 21.2566(2)
_cell_length_b 17.0216(2)
_cell_length_c 13.6278(2)
_cell_measurement_reflns_used 14320
_cell_measurement_temperature 150(2)
_cell_measurement_theta_max 72.7910
_cell_measurement_theta_min 5.0440
_cell_volume 4740.95(10)
_computing_molecular_graphics 'Olex2 (Dolomanov et al., 2009)'
_computing_publication_material 'Olex2 (Dolomanov et al., 2009)'
_computing_structure_refinement 'ShelXL (Sheldrick, 2015)'
_computing_structure_solution 'SIR2004 (Burla et al., 2007)'
_diffrn_ambient_temperature 150(2)
_diffrn_detector_area_resol_mean 8.0243
_diffrn_measured_fraction_theta_full 0.999
_diffrn_measured_fraction_theta_max 0.979
_diffrn_measurement_device_type 'SuperNova, Dual, Cu at home/near, EosS2'
_diffrn_measurement_method '\w scans'
_diffrn_radiation_type CuK\a
_diffrn_radiation_wavelength 1.54184
_diffrn_reflns_av_R_equivalents 0.0324
_diffrn_reflns_av_unetI/netI 0.0407
_diffrn_reflns_Laue_measured_fraction_full 0.999
_diffrn_reflns_Laue_measured_fraction_max 0.979
_diffrn_reflns_limit_h_max 26
_diffrn_reflns_limit_h_min -26
_diffrn_reflns_limit_k_max 20
_diffrn_reflns_limit_k_min -20
_diffrn_reflns_limit_l_max 16
_diffrn_reflns_limit_l_min -13
_diffrn_reflns_number 35040
_diffrn_reflns_point_group_measured_fraction_full 0.999
_diffrn_reflns_point_group_measured_fraction_max 0.979
_diffrn_reflns_theta_full 67.684
_diffrn_reflns_theta_max 73.423
_diffrn_reflns_theta_min 3.379
_diffrn_source 'micro-focus sealed X-ray tube'
_exptl_absorpt_coefficient_mu 1.393
_exptl_absorpt_correction_T_max 1.00000
_exptl_absorpt_correction_T_min 0.42789
_exptl_absorpt_correction_type multi-scan
_exptl_crystal_colour 'clear light colourless'
_exptl_crystal_colour_lustre clear
_exptl_crystal_colour_modifier light
_exptl_crystal_colour_primary colourless
_exptl_crystal_density_diffrn 1.076
_exptl_crystal_density_method 'not measured'
_exptl_crystal_description needle
_exptl_crystal_F_000 1651
_exptl_crystal_size_max 0.2
_exptl_crystal_size_mid 0.1
_exptl_crystal_size_min 0.1
_platon_squeeze_details
;
The Platon SQUEEZE procedure was applied to recover 68 electrons per
unit cell in one void (total volume 766 ^A^3); that is 17 electrons
per formula unit. Lattice solvent benzene molecules (42 electrons/C6H6)
were present, and the electrons recovered by SQUEEZE have been assigned
as 0.5 benzene molecules per formula unit. These benzene molecules have
been included in the formula for the calculation of intensive
properties.
;
_refine_diff_density_max 0.885
_refine_diff_density_min -0.424
_refine_diff_density_rms 0.052
_refine_ls_extinction_method none
_refine_ls_goodness_of_fit_ref 1.047
_refine_ls_hydrogen_treatment constr
_refine_ls_matrix_type full
_refine_ls_number_parameters 518
_refine_ls_number_reflns 9328
_refine_ls_number_restraints 48
_refine_ls_restrained_S_all 1.055
_refine_ls_R_factor_all 0.0767
_refine_ls_R_factor_gt 0.0567
_refine_ls_shift/su_max 0.000
_refine_ls_shift/su_mean 0.000
_refine_ls_structure_factor_coef Fsqd
_refine_ls_weighting_details 'w=1/[\s^2^(Fo^2^)+(0.0689P)^2^+3.8901P] where P=(Fo^2^+2Fc^2^)/3'
_refine_ls_weighting_scheme calc
_refine_ls_wR_factor_gt 0.1491
_refine_ls_wR_factor_ref 0.1575
_reflns_Friedel_coverage 0.000
_reflns_number_gt 6872
_reflns_number_total 9328
_reflns_threshold_expression 'I > 2\s(I)'
_cod_data_source_file c9dt00090a2.cif
_cod_data_source_block p21c_CCDC1
_cod_depositor_comments 'Adding full bibliography for 7048864--7048869.cif.'
_cod_database_code 7048868
_platon_squeeze_void_probe_radius 1.20
_shelx_space_group_comment
;
The symmetry employed for this shelxl refinement is uniquely defined
by the following loop, which should always be used as a source of
symmetry information in preference to the above space-group names.
They are only intended as comments.
;
_olex2_refinement_description
;
1. Fixed Uiso
 At 1.2 times of:
  All C(H) groups, All C(H,H) groups
 At 1.5 times of:
  All C(H,H,H) groups
2. Uiso/Uaniso restraints and constraints
C2 \\sim C3 \\sim C4 \\sim C5A \\sim C5B \\sim C5C: within 2A with sigma of
0.01 and sigma for terminal atoms of 0.01
3. Others
 Fixed Sof: H4A(0.33333) H4B(0.33333) C5A(0.33333) H5AA(0.33333) H5AB(0.33333)
 H5AC(0.33333) C5B(0.33333) H5BA(0.33333) H5BB(0.33333) H5BC(0.33333)
 C5C(0.33333) H5CA(0.33333) H5CB(0.33333) H5CC(0.33333)
4.a Ternary CH refined with riding coordinates:
 C26(H26), C45(H45), C21(H21), C38(H38), C14(H14)
4.b Secondary CH2 refined with riding coordinates:
 C2(H2A,H2B), C3(H3A,H3B), C4(H4A,H4B)
4.c Aromatic/amide H refined with riding coordinates:
 C29(H29), C43(H43), C30(H30), C41(H41), C42(H42), C11(H11), C10(H10),
 C17(H17), C8(H8), C7(H7), C33(H33), C31(H31), C9(H9), C19(H19), C18(H18),
 C32(H32)
4.d Idealised Me refined as rotating group:
 C40(H40A,H40B,H40C), C46(H46A,H46B,H46C), C47(H47A,H47B,H47C), C35(H35A,H35B,
 H35C), C25(H25A,H25B,H25C), C22(H22A,H22B,H22C), C16(H16A,H16B,H16C), C23(H23A,
 H23B,H23C), C15(H15A,H15B,H15C), C39(H39A,H39B,H39C), C5A(H5AA,H5AB,H5AC),
 C5B(H5BA,H5BB,H5BC), C5C(H5CA,H5CB,H5CC)
;
_shelx_shelxl_version_number 2017/1
_olex2_submission_special_instructions 'No special instructions were received'

loop_
_space_group_symop_operation_xyz
'x, y, z'
'-x, y+1/2, -z+1/2'
'-x, -y, -z'
'x, -y-1/2, z-1/2'

loop_
_atom_site_label
_atom_site_type_symbol
_atom_site_fract_x
_atom_site_fract_y
_atom_site_fract_z
_atom_site_U_iso_or_equiv
_atom_site_adp_type
_atom_site_occupancy
_atom_site_site_symmetry_order
_atom_site_calc_flag
_atom_site_refinement_flags_posn
_atom_site_refinement_flags_adp
_atom_site_refinement_flags_occupancy
_atom_site_disorder_assembly
_atom_site_disorder_group
S1 S 0.33115(3) 0.42073(4) 0.42372(6) 0.0429(2) Uani 1 1 d . . . . .
S2 S 0.17888(4) 0.76867(4) 0.22330(5) 0.04003(19) Uani 1 1 d . . . . .
Mg1 Mg 0.24564(4) 0.52250(5) 0.36140(6) 0.02251(18) Uani 1 1 d . . . . .
N2 N 0.21878(10) 0.61568(12) 0.25474(15) 0.0258(4) Uani 1 1 d . . . . .
N4 N 0.15866(9) 0.55431(11) 0.40466(14) 0.0214(4) Uani 1 1 d . . . . .
N3 N 0.30185(9) 0.60929(12) 0.46749(15) 0.0254(4) Uani 1 1 d . . . . .
N1 N 0.21892(10) 0.41159(12) 0.28794(16) 0.0274(4) Uani 1 1 d . . . . .
C40 C 0.4296(2) 0.6045(3) 0.2981(3) 0.0761(12) Uani 1 1 d . . . . .
H40A H 0.476459 0.603736 0.323022 0.114 Uiso 1 1 calc GR . . . .
H40B H 0.417005 0.625543 0.230151 0.114 Uiso 1 1 calc GR . . . .
H40C H 0.412998 0.552022 0.297456 0.114 Uiso 1 1 calc GR . . . .
C46 C 0.3314(2) 0.5956(2) 0.7609(3) 0.0664(10) Uani 1 1 d . . . . .
H46A H 0.297644 0.576691 0.789338 0.100 Uiso 1 1 calc GR . . . .
H46B H 0.320823 0.647914 0.735160 0.100 Uiso 1 1 calc GR . . . .
H46C H 0.372384 0.596230 0.812817 0.100 Uiso 1 1 calc GR . . . .
C29 C 0.26474(16) 0.56015(17) 0.1267(2) 0.0426(7) Uani 1 1 d . . . . .
H29 H 0.300991 0.544705 0.178692 0.051 Uiso 1 1 calc R . . . .
C43 C 0.45333(16) 0.5667(2) 0.6747(3) 0.0568(9) Uani 1 1 d . . . . .
H43 H 0.465810 0.547675 0.741189 0.068 Uiso 1 1 calc R . . . .
C30 C 0.2612(2) 0.5416(2) 0.0256(3) 0.0566(9) Uani 1 1 d . . . . .
H30 H 0.295376 0.514574 0.010356 0.068 Uiso 1 1 calc R . . . .
C28 C 0.21456(14) 0.60145(15) 0.1502(2) 0.0315(6) Uani 1 1 d . . . . .
C47 C 0.35170(18) 0.4581(2) 0.7142(3) 0.0584(9) Uani 1 1 d . . . . .
H47A H 0.392475 0.457439 0.766632 0.088 Uiso 1 1 calc GR . . . .
H47B H 0.354747 0.424300 0.659254 0.088 Uiso 1 1 calc GR . . . .
H47C H 0.317348 0.439814 0.741770 0.088 Uiso 1 1 calc GR . . . .
C27 C 0.20156(12) 0.68322(14) 0.28596(18) 0.0252(5) Uani 1 1 d . . . . .
C35 C 0.30154(13) 0.74622(16) 0.5289(2) 0.0369(6) Uani 1 1 d . . . . .
H35A H 0.277123 0.758426 0.576691 0.055 Uiso 1 1 calc GR . . . .
H35B H 0.299579 0.789847 0.483563 0.055 Uiso 1 1 calc GR . . . .
H35C H 0.346304 0.736040 0.565283 0.055 Uiso 1 1 calc GR . . . .
C26 C 0.20358(11) 0.68535(14) 0.40155(17) 0.0228(5) Uani 1 1 d . . . . .
H26 H 0.189507 0.738063 0.415296 0.027 Uiso 1 1 calc R . . . .
C44 C 0.38701(13) 0.57096(17) 0.6228(2) 0.0402(7) Uani 1 1 d . . . . .
C41 C 0.48360(15) 0.6172(2) 0.5312(3) 0.0554(9) Uani 1 1 d . . . . .
H41 H 0.516075 0.631049 0.500538 0.066 Uiso 1 1 calc R . . . .
C25 C 0.09877(12) 0.66615(16) 0.45273(19) 0.0304(5) Uani 1 1 d . . . . .
H25A H 0.077293 0.703614 0.401864 0.046 Uiso 1 1 calc GR . . . .
H25B H 0.116105 0.692518 0.516751 0.046 Uiso 1 1 calc GR . . . .
H25C H 0.067886 0.626966 0.460030 0.046 Uiso 1 1 calc GR . . . .
C45 C 0.33660(14) 0.54191(19) 0.6742(2) 0.0441(7) Uani 1 1 d . . . . .
H45 H 0.293955 0.541379 0.623081 0.053 Uiso 1 1 calc R . . . .
C42 C 0.50087(16) 0.5903(2) 0.6292(3) 0.0657(11) Uani 1 1 d . . . . .
H42 H 0.544792 0.587855 0.665613 0.079 Uiso 1 1 calc R . . . .
C11 C 0.11440(13) 0.34143(16) 0.2395(2) 0.0359(6) Uani 1 1 d . . . . .
H11 H 0.115071 0.338134 0.307913 0.043 Uiso 1 1 calc R . . . .
C22 C 0.16674(16) 0.4868(3) 0.6523(2) 0.0591(10) Uani 1 1 d . . . . .
H22A H 0.131397 0.466720 0.676152 0.089 Uiso 1 1 calc GR . . . .
H22B H 0.157593 0.540244 0.630322 0.089 Uiso 1 1 calc GR . . . .
H22C H 0.206581 0.484901 0.706613 0.089 Uiso 1 1 calc GR . . . .
C10 C 0.06145(15) 0.31144(17) 0.1643(3) 0.0466(8) Uani 1 1 d . . . . .
H10 H 0.026517 0.288780 0.182700 0.056 Uiso 1 1 calc R . . . .
C21 C 0.17409(13) 0.43728(16) 0.5634(2) 0.0324(6) Uani 1 1 d . . . . .
H21 H 0.209715 0.460221 0.540004 0.039 Uiso 1 1 calc R . . . .
C36 C 0.37037(12) 0.60199(15) 0.5240(2) 0.0315(6) Uani 1 1 d . . . . .
C34 C 0.27288(11) 0.67501(14) 0.46860(18) 0.0247(5) Uani 1 1 d . . . . .
C17 C -0.00152(12) 0.45079(17) 0.3151(2) 0.0326(6) Uani 1 1 d . . . . .
H17 H -0.039706 0.452919 0.261680 0.039 Uiso 1 1 calc R . . . .
C16 C 0.02868(13) 0.52758(16) 0.13092(19) 0.0336(6) Uani 1 1 d . . . . .
H16A H 0.067867 0.499241 0.131765 0.050 Uiso 1 1 calc GR . . . .
H16B H 0.020686 0.566810 0.078323 0.050 Uiso 1 1 calc GR . . . .
H16C H -0.007603 0.491806 0.117738 0.050 Uiso 1 1 calc GR . . . .
C24 C 0.15321(11) 0.62785(14) 0.42095(16) 0.0222(5) Uani 1 1 d . . . . .
C13 C 0.04759(11) 0.50635(15) 0.31949(19) 0.0268(5) Uani 1 1 d . . . . .
C8 C 0.11265(17) 0.3490(2) 0.0367(2) 0.0509(8) Uani 1 1 d . . . . .
H8 H 0.112422 0.350935 -0.031627 0.061 Uiso 1 1 calc R . . . .
C12 C 0.10467(11) 0.50158(14) 0.40114(18) 0.0235(5) Uani 1 1 d . . . . .
C7 C 0.16507(15) 0.37985(18) 0.1104(2) 0.0418(7) Uani 1 1 d . . . . .
H7 H 0.199616 0.403071 0.091622 0.050 Uiso 1 1 calc R . . . .
C38 C 0.40157(15) 0.6558(2) 0.3676(3) 0.0516(8) Uani 1 1 d . . . . .
H38 H 0.353848 0.656565 0.340262 0.062 Uiso 1 1 calc R . . . .
C33 C 0.16004(15) 0.62192(17) 0.0707(2) 0.0385(7) Uani 1 1 d . . . . .
H33 H 0.125514 0.648799 0.085027 0.046 Uiso 1 1 calc R . . . .
C6 C 0.16606(12) 0.37617(14) 0.2120(2) 0.0301(5) Uani 1 1 d . . . . .
C31 C 0.2069(2) 0.5634(2) -0.0522(3) 0.0587(10) Uani 1 1 d . . . . .
H31 H 0.204532 0.551381 -0.119668 0.070 Uiso 1 1 calc R . . . .
C37 C 0.41803(13) 0.62425(17) 0.4761(2) 0.0407(7) Uani 1 1 d . . . . .
C9 C 0.06056(16) 0.31517(18) 0.0635(3) 0.0495(8) Uani 1 1 d . . . . .
H9 H 0.025184 0.295123 0.013495 0.059 Uiso 1 1 calc R . . . .
C19 C 0.06155(13) 0.38932(17) 0.4673(2) 0.0358(6) Uani 1 1 d . . . . .
H19 H 0.065549 0.350548 0.516741 0.043 Uiso 1 1 calc R . . . .
C23 C 0.19336(18) 0.3528(2) 0.5950(3) 0.0686(12) Uani 1 1 d . . . . .
H23A H 0.234924 0.352301 0.645655 0.103 Uiso 1 1 calc GR . . . .
H23B H 0.196432 0.323232 0.536514 0.103 Uiso 1 1 calc GR . . . .
H23C H 0.160840 0.329542 0.622851 0.103 Uiso 1 1 calc GR . . . .
C14 C 0.03676(12) 0.56724(15) 0.23441(18) 0.0286(5) Uani 1 1 d . . . . .
H14 H 0.075254 0.601501 0.248167 0.034 Uiso 1 1 calc R . . . .
C18 C 0.00528(13) 0.39305(17) 0.3878(2) 0.0374(6) Uani 1 1 d . . . . .
H18 H -0.028004 0.356635 0.383293 0.045 Uiso 1 1 calc R . . . .
C32 C 0.15684(19) 0.6027(2) -0.0288(2) 0.0514(9) Uani 1 1 d . . . . .
H32 H 0.120083 0.616768 -0.080752 0.062 Uiso 1 1 calc R . . . .
C15 C -0.02356(14) 0.61819(18) 0.2315(2) 0.0386(6) Uani 1 1 d . . . . .
H15A H -0.023955 0.663170 0.188835 0.058 Uiso 1 1 calc GR . . . .
H15B H -0.021760 0.635272 0.299357 0.058 Uiso 1 1 calc GR . . . .
H15C H -0.062594 0.587910 0.204500 0.058 Uiso 1 1 calc GR . . . .
C20 C 0.11250(12) 0.44225(15) 0.47529(19) 0.0282(5) Uani 1 1 d . . . . .
C39 C 0.4269(2) 0.7402(3) 0.3667(4) 0.0865(14) Uani 1 1 d . . . . .
H39A H 0.473688 0.740568 0.392389 0.130 Uiso 1 1 calc GR . . . .
H39B H 0.408310 0.772787 0.409082 0.130 Uiso 1 1 calc GR . . . .
H39C H 0.414412 0.760037 0.298139 0.130 Uiso 1 1 calc GR . . . .
C1 C 0.26976(13) 0.37069(16) 0.3358(2) 0.0357(6) Uani 1 1 d . . . . .
C2 C 0.27767(16) 0.28297(19) 0.3220(3) 0.0600(10) Uani 1 1 d . U . . .
H2A H 0.277284 0.256243 0.384737 0.072 Uiso 1 1 calc R . . . .
H2B H 0.240600 0.264045 0.268518 0.072 Uiso 1 1 calc R . . . .
C3 C 0.3387(2) 0.2626(3) 0.2956(5) 0.0989(17) Uani 1 1 d . U . . .
H3A H 0.342919 0.205897 0.293219 0.119 Uiso 1 1 calc R . . . .
H3B H 0.376096 0.282755 0.347495 0.119 Uiso 1 1 calc R . . . .
C4 C 0.3374(3) 0.2990(4) 0.1885(6) 0.1140(19) Uani 1 1 d . U . . .
H4A H 0.336792 0.355953 0.187568 0.137 Uiso 0.3333 1 calc R . P A 3
H4B H 0.303017 0.277831 0.132379 0.137 Uiso 0.3333 1 calc R . P A 3
C5A C 0.3902(14) 0.2688(16) 0.142(2) 0.109(4) Uani 0.3333 1 d . U P B 1
H5AA H 0.432100 0.287657 0.181242 0.163 Uiso 0.3333 1 calc GR . P B 1
H5AB H 0.381578 0.287345 0.073028 0.163 Uiso 0.3333 1 calc GR . P B 1
H5AC H 0.390108 0.212422 0.142350 0.163 Uiso 0.3333 1 calc GR . P B 1
C5B C 0.3886(15) 0.2948(16) 0.115(2) 0.123(4) Uani 0.3333 1 d . U P B 2
H5BA H 0.375462 0.332589 0.060559 0.185 Uiso 0.3333 1 calc GR . P B 2
H5BB H 0.387472 0.243114 0.086178 0.185 Uiso 0.3333 1 calc GR . P B 2
H5BC H 0.432259 0.306458 0.154994 0.185 Uiso 0.3333 1 calc GR . P B 2
C5C C 0.4125(10) 0.2599(15) 0.1975(18) 0.115(4) Uani 0.3333 1 d . U P B 3
H5CA H 0.443342 0.301490 0.199410 0.173 Uiso 0.3333 1 calc GR . P B 3
H5CB H 0.410172 0.226991 0.139367 0.173 Uiso 0.3333 1 calc GR . P B 3
H5CC H 0.426392 0.229192 0.258720 0.173 Uiso 0.3333 1 calc GR . P B 3

loop_
_atom_site_aniso_label
_atom_site_aniso_U_11
_atom_site_aniso_U_22
_atom_site_aniso_U_33
_atom_site_aniso_U_23
_atom_site_aniso_U_13
_atom_site_aniso_U_12
S1 0.0263(3) 0.0303(4) 0.0629(5) -0.0119(3) -0.0031(3) 0.0055(3)
S2 0.0647(5) 0.0264(3) 0.0282(3) 0.0063(3) 0.0114(3) 0.0054(3)
Mg1 0.0215(4) 0.0203(4) 0.0277(4) -0.0008(3) 0.0101(3) -0.0001(3)
N2 0.0315(11) 0.0252(10) 0.0239(10) 0.0003(8) 0.0129(8) -0.0018(9)
N4 0.0196(9) 0.0261(10) 0.0194(9) 0.0028(8) 0.0069(7) 0.0011(8)
N3 0.0205(10) 0.0257(11) 0.0300(11) 0.0000(8) 0.0070(8) 0.0000(8)
N1 0.0256(10) 0.0236(10) 0.0329(11) -0.0022(8) 0.0078(8) -0.0004(8)
C40 0.069(3) 0.083(3) 0.088(3) 0.005(2) 0.042(2) 0.012(2)
C46 0.060(2) 0.071(3) 0.065(2) -0.003(2) 0.0132(18) -0.002(2)
C29 0.0575(19) 0.0366(16) 0.0426(16) -0.0027(13) 0.0285(14) -0.0029(14)
C43 0.0348(17) 0.055(2) 0.067(2) 0.0115(17) -0.0082(15) -0.0020(15)
C30 0.083(3) 0.0446(19) 0.060(2) -0.0121(16) 0.050(2) -0.0076(18)
C28 0.0434(15) 0.0253(13) 0.0305(13) 0.0000(10) 0.0180(11) -0.0093(11)
C47 0.053(2) 0.055(2) 0.060(2) 0.0146(17) 0.0038(16) -0.0038(17)
C27 0.0249(12) 0.0256(12) 0.0261(12) 0.0032(9) 0.0086(9) -0.0027(10)
C35 0.0302(14) 0.0311(14) 0.0443(16) -0.0101(12) 0.0015(12) -0.0006(11)
C26 0.0205(11) 0.0224(11) 0.0256(12) -0.0002(9) 0.0067(9) 0.0029(9)
C44 0.0267(14) 0.0376(16) 0.0494(17) 0.0002(13) -0.0014(12) -0.0008(12)
C41 0.0238(14) 0.0466(19) 0.094(3) 0.0090(18) 0.0129(16) -0.0009(13)
C25 0.0283(13) 0.0357(14) 0.0293(13) -0.0046(11) 0.0116(10) 0.0004(11)
C45 0.0335(15) 0.0498(18) 0.0410(16) 0.0072(13) -0.0035(12) -0.0029(13)
C42 0.0242(15) 0.061(2) 0.099(3) 0.012(2) -0.0043(17) -0.0020(15)
C11 0.0326(14) 0.0302(14) 0.0425(16) -0.0018(11) 0.0061(12) -0.0029(11)
C22 0.0422(18) 0.098(3) 0.0361(17) -0.0089(18) 0.0096(13) 0.0025(19)
C10 0.0325(15) 0.0276(14) 0.072(2) -0.0025(14) 0.0016(14) -0.0045(12)
C21 0.0303(13) 0.0352(14) 0.0314(14) 0.0096(11) 0.0078(10) -0.0036(11)
C36 0.0219(12) 0.0257(13) 0.0445(15) -0.0032(11) 0.0049(11) 0.0000(10)
C34 0.0240(12) 0.0231(12) 0.0273(12) -0.0007(9) 0.0076(9) -0.0011(9)
C17 0.0226(12) 0.0444(16) 0.0307(13) -0.0020(11) 0.0073(10) -0.0034(11)
C16 0.0361(14) 0.0363(14) 0.0286(13) 0.0012(11) 0.0092(11) 0.0012(12)
C24 0.0205(11) 0.0288(12) 0.0176(11) 0.0017(9) 0.0055(8) 0.0006(9)
C13 0.0210(11) 0.0294(13) 0.0319(13) -0.0003(10) 0.0105(10) -0.0004(10)
C8 0.056(2) 0.0478(19) 0.0392(17) -0.0014(14) -0.0042(14) 0.0061(16)
C12 0.0193(11) 0.0293(12) 0.0250(12) -0.0003(9) 0.0113(9) -0.0013(9)
C7 0.0418(16) 0.0398(16) 0.0404(16) 0.0021(13) 0.0054(13) 0.0017(13)
C38 0.0312(15) 0.056(2) 0.073(2) 0.0105(17) 0.0247(15) 0.0040(14)
C33 0.0521(18) 0.0369(15) 0.0298(14) -0.0018(11) 0.0168(12) -0.0143(13)
C6 0.0282(13) 0.0212(12) 0.0380(14) -0.0027(10) 0.0040(11) 0.0035(10)
C31 0.096(3) 0.055(2) 0.0369(18) -0.0130(15) 0.0376(19) -0.024(2)
C37 0.0258(13) 0.0316(14) 0.0646(19) 0.0016(13) 0.0121(13) 0.0006(11)
C9 0.0431(17) 0.0317(15) 0.057(2) -0.0070(14) -0.0145(14) 0.0050(13)
C19 0.0329(14) 0.0383(15) 0.0384(15) 0.0092(12) 0.0133(11) -0.0056(12)
C23 0.052(2) 0.044(2) 0.089(3) 0.0255(19) -0.0170(19) -0.0042(16)
C14 0.0249(12) 0.0337(14) 0.0254(12) 0.0012(10) 0.0038(9) -0.0004(10)
C18 0.0288(14) 0.0439(16) 0.0431(16) 0.0009(13) 0.0161(12) -0.0121(12)
C32 0.075(2) 0.053(2) 0.0273(15) -0.0036(13) 0.0161(15) -0.0233(17)
C15 0.0393(15) 0.0436(16) 0.0313(14) -0.0011(12) 0.0067(11) 0.0112(13)
C20 0.0240(12) 0.0321(13) 0.0310(13) 0.0037(10) 0.0114(10) -0.0012(10)
C39 0.095(3) 0.058(3) 0.116(4) 0.030(3) 0.047(3) 0.004(2)
C1 0.0270(13) 0.0283(14) 0.0494(16) -0.0065(12) 0.0063(12) 0.0008(11)
C2 0.0392(17) 0.0315(16) 0.096(3) -0.0159(17) -0.0041(17) 0.0058(13)
C3 0.049(2) 0.057(2) 0.175(4) -0.053(3) 0.003(3) 0.0060(19)
C4 0.087(3) 0.103(4) 0.173(5) -0.057(4) 0.070(4) -0.020(3)
C5A 0.087(6) 0.100(7) 0.166(8) -0.056(7) 0.079(6) -0.027(6)
C5B 0.100(6) 0.107(8) 0.178(8) -0.062(7) 0.065(7) -0.022(7)
C5C 0.090(7) 0.103(7) 0.178(8) -0.059(7) 0.078(6) -0.019(6)

loop_
_atom_type_symbol
_atom_type_description
_atom_type_scat_dispersion_real
_atom_type_scat_dispersion_imag
_atom_type_scat_source
C C 0.0033 0.0016 'International Tables Vol C Tables 4.2.6.8 and 6.1.1.4'
H H 0.0000 0.0000 'International Tables Vol C Tables 4.2.6.8 and 6.1.1.4'
Mg Mg 0.0486 0.0363 'International Tables Vol C Tables 4.2.6.8 and 6.1.1.4'
N N 0.0061 0.0033 'International Tables Vol C Tables 4.2.6.8 and 6.1.1.4'
S S 0.1246 0.1234 'International Tables Vol C Tables 4.2.6.8 and 6.1.1.4'

loop_
_geom_angle_atom_site_label_1
_geom_angle_atom_site_label_2
_geom_angle_atom_site_label_3
_geom_angle
C1 S1 Mg1 76.43(9)
S1 Mg1 C1 39.03(6)
N2 Mg1 S1 142.11(7)
N2 Mg1 N4 84.85(8)
N2 Mg1 N3 86.73(8)
N2 Mg1 N1 110.63(9)
N2 Mg1 C1 131.14(9)
N4 Mg1 S1 133.03(6)
N4 Mg1 N3 90.19(8)
N4 Mg1 C1 119.15(8)
N3 Mg1 S1 91.70(6)
N3 Mg1 C1 130.64(9)
N1 Mg1 S1 67.66(6)
N1 Mg1 N4 102.24(8)
N1 Mg1 N3 159.26(9)
N1 Mg1 C1 28.65(8)
C28 N2 Mg1 119.33(16)
C27 N2 Mg1 118.65(16)
C27 N2 C28 121.8(2)
C24 N4 Mg1 114.65(16)
C24 N4 C12 120.18(19)
C12 N4 Mg1 124.50(15)
C36 N3 Mg1 125.47(16)
C34 N3 Mg1 115.00(16)
C34 N3 C36 118.9(2)
C6 N1 Mg1 139.74(16)
C1 N1 Mg1 99.25(17)
C1 N1 C6 121.0(2)
C28 C29 C30 120.4(3)
C42 C43 C44 121.3(3)
C31 C30 C29 120.1(3)
C29 C28 N2 118.5(3)
C29 C28 C33 118.4(3)
C33 C28 N2 123.0(2)
N2 C27 S2 131.07(19)
N2 C27 C26 114.5(2)
C26 C27 S2 114.47(17)
C34 C26 C27 110.96(19)
C34 C26 C24 115.66(19)
C24 C26 C27 109.45(19)
C43 C44 C45 119.5(3)
C43 C44 C36 117.4(3)
C36 C44 C45 123.0(2)
C42 C41 C37 121.1(3)
C46 C45 C47 109.7(3)
C44 C45 C46 112.0(3)
C44 C45 C47 111.3(3)
C41 C42 C43 120.2(3)
C6 C11 C10 119.8(3)
C9 C10 C11 120.4(3)
C22 C21 C23 112.1(3)
C20 C21 C22 110.2(2)
C20 C21 C23 112.5(2)
C44 C36 N3 119.6(2)
C44 C36 C37 121.8(3)
C37 C36 N3 118.5(2)
N3 C34 C35 126.2(2)
N3 C34 C26 119.1(2)
C35 C34 C26 114.7(2)
C18 C17 C13 121.6(2)
N4 C24 C26 119.7(2)
N4 C24 C25 126.2(2)
C25 C24 C26 114.0(2)
C17 C13 C12 117.8(2)
C17 C13 C14 118.2(2)
C12 C13 C14 124.0(2)
C7 C8 C9 120.6(3)
C13 C12 N4 119.6(2)
C13 C12 C20 121.1(2)
C20 C12 N4 119.0(2)
C6 C7 C8 119.9(3)
C40 C38 C39 109.5(3)
C37 C38 C40 112.2(3)
C37 C38 C39 110.5(3)
C32 C33 C28 120.7(3)
C11 C6 N1 120.4(2)
C7 C6 N1 119.8(2)
C7 C6 C11 119.7(3)
C32 C31 C30 119.4(3)
C41 C37 C36 118.0(3)
C41 C37 C38 118.9(3)
C36 C37 C38 123.1(3)
C10 C9 C8 119.5(3)
C18 C19 C20 121.4(3)
C16 C14 C15 110.1(2)
C13 C14 C16 110.9(2)
C13 C14 C15 110.7(2)
C17 C18 C19 119.8(2)
C31 C32 C33 121.0(3)
C12 C20 C21 121.0(2)
C19 C20 C21 120.7(2)
C19 C20 C12 118.3(2)
S1 C1 Mg1 64.54(9)
N1 C1 S1 116.6(2)
N1 C1 Mg1 52.09(13)
N1 C1 C2 124.7(3)
C2 C1 S1 118.7(2)
C2 C1 Mg1 175.1(2)
C3 C2 C1 113.2(3)
C2 C3 C4 109.8(4)
C3 C4 C5B 133.6(12)
C3 C4 C5C 90.1(10)
C5A C4 C3 115.2(12)

loop_
_geom_bond_atom_site_label_1
_geom_bond_atom_site_label_2
_geom_bond_distance
S1 Mg1 2.4856(10)
S1 C1 1.734(3)
S2 C27 1.689(2)
Mg1 N2 2.121(2)
Mg1 N4 2.158(2)
Mg1 N3 2.180(2)
Mg1 N1 2.139(2)
Mg1 C1 2.676(3)
N2 C28 1.424(3)
N2 C27 1.312(3)
N4 C24 1.282(3)
N4 C12 1.447(3)
N3 C36 1.454(3)
N3 C34 1.279(3)
N1 C6 1.434(3)
N1 C1 1.300(3)
C40 C38 1.524(5)
C46 C45 1.522(5)
C29 C30 1.395(4)
C29 C28 1.386(4)
C43 C44 1.394(4)
C43 C42 1.382(5)
C30 C31 1.386(5)
C28 C33 1.396(4)
C47 C45 1.530(5)
C27 C26 1.564(3)
C35 C34 1.497(3)
C26 C34 1.515(3)
C26 C24 1.527(3)
C44 C45 1.516(4)
C44 C36 1.398(4)
C41 C42 1.364(5)
C41 C37 1.395(4)
C25 C24 1.493(3)
C11 C10 1.394(4)
C11 C6 1.386(4)
C22 C21 1.519(4)
C10 C9 1.370(5)
C21 C23 1.525(4)
C21 C20 1.516(3)
C36 C37 1.400(4)
C17 C13 1.398(3)
C17 C18 1.375(4)
C16 C14 1.530(3)
C13 C12 1.405(3)
C13 C14 1.525(3)
C8 C7 1.383(4)
C8 C9 1.383(5)
C12 C20 1.406(3)
C7 C6 1.380(4)
C38 C37 1.520(5)
C38 C39 1.536(5)
C33 C32 1.378(4)
C31 C32 1.367(5)
C19 C18 1.377(4)
C19 C20 1.390(4)
C14 C15 1.540(4)
C1 C2 1.520(4)
C2 C3 1.480(6)
C3 C4 1.580(8)
C4 C5A 1.52(3)
C4 C5B 1.67(3)
C4 C5C 1.70(2)

loop_
_platon_squeeze_void_nr
_platon_squeeze_void_average_x
_platon_squeeze_void_average_y
_platon_squeeze_void_average_z
_platon_squeeze_void_volume
_platon_squeeze_void_count_electrons
_platon_squeeze_void_content
1 0.500 0.000 0.000 383 34 ' '
2 0.500 0.500 0.500 383 34 ' '
